data_7209842
loop_
_publ_author_name
'Shen, Shao-Chun'
'Sun, Xing-Wen'
'Lin, Guo-Qiang'

_publ_section_title
;
 An eco-benign and highly efficient access to 3-heterocyclic-substituted
 isoindolinones in ammonia water
;
_journal_issue 4
_journal_name_full 'Green Chemistry'
_journal_page_first 896
_journal_paper_doi 10.1039/c3gc40162f
_journal_volume 15
_journal_year 2013
_chemical_formula_sum 'C16 H12 N2 O'
_chemical_formula_weight 248.28
_chemical_name_systematic
;
?
;
_space_group_IT_number 14
_symmetry_cell_setting monoclinic
_symmetry_space_group_name_Hall '-P 2ybc'
_symmetry_space_group_name_H-M 'P 1 21/c 1'
_atom_sites_solution_hydrogens geom
_atom_sites_solution_primary direct
_atom_sites_solution_secondary difmap
_audit_creation_method SHELXL-97
_cell_angle_alpha 90.00
_cell_angle_beta 98.5320(10)
_cell_angle_gamma 90.00
_cell_formula_units_Z 4
_cell_length_a 9.5564(13)
_cell_length_b 16.830(2)
_cell_length_c 7.9596(10)
_cell_measurement_reflns_used 1872
_cell_measurement_temperature 296(2)
_cell_measurement_theta_max 23.47
_cell_measurement_theta_min 2.42
_cell_volume 1266.0(3)
_computing_cell_refinement 'Bruker SAINT'
_computing_data_collection 'Bruker APEX2'
_computing_data_reduction 'Bruker SAINT'
_computing_molecular_graphics 'Bruker SHELXTL'
_computing_publication_material 'Bruker SHELXTL'
_computing_structure_refinement 'SHELXL-97 (Sheldrick, 1997)'
_computing_structure_solution 'SHELXS-97 (Sheldrick, 1990)'
_diffrn_ambient_temperature 296(2)
_diffrn_measured_fraction_theta_full 0.998
_diffrn_measured_fraction_theta_max 0.998
_diffrn_measurement_device_type 'Bruker APEX-II CCD'
_diffrn_measurement_method '\f and \w scans'
_diffrn_radiation_monochromator graphite
_diffrn_radiation_source 'fine-focus sealed tube'
_diffrn_radiation_type MoK\a
_diffrn_radiation_wavelength 0.71073
_diffrn_reflns_av_R_equivalents 0.0266
_diffrn_reflns_av_sigmaI/netI 0.0317
_diffrn_reflns_limit_h_max 7
_diffrn_reflns_limit_h_min -11
_diffrn_reflns_limit_k_max 21
_diffrn_reflns_limit_k_min -21
_diffrn_reflns_limit_l_max 9
_diffrn_reflns_limit_l_min -9
_diffrn_reflns_number 7029
_diffrn_reflns_theta_full 26.51
_diffrn_reflns_theta_max 26.51
_diffrn_reflns_theta_min 2.15
_diffrn_standards_number 0
_exptl_absorpt_coefficient_mu 0.083
_exptl_absorpt_correction_T_max 0.9836
_exptl_absorpt_correction_T_min 0.9715
_exptl_absorpt_correction_type multi-scan
_exptl_crystal_density_diffrn 1.303
_exptl_crystal_density_method 'not measured'
_exptl_crystal_F_000 520
_exptl_crystal_size_max 0.35
_exptl_crystal_size_mid 0.22
_exptl_crystal_size_min 0.20
_refine_diff_density_max 0.172
_refine_diff_density_min -0.158
_refine_diff_density_rms 0.038
_refine_ls_extinction_coef 0.011(2)
_refine_ls_extinction_expression Fc^*^=kFc[1+0.001xFc^2^\l^3^/sin(2\q)]^-1/4^
_refine_ls_extinction_method SHELXL
_refine_ls_goodness_of_fit_ref 1.031
_refine_ls_hydrogen_treatment constr
_refine_ls_matrix_type full
_refine_ls_number_parameters 173
_refine_ls_number_reflns 2611
_refine_ls_number_restraints 0
_refine_ls_restrained_S_all 1.031
_refine_ls_R_factor_all 0.0560
_refine_ls_R_factor_gt 0.0399
_refine_ls_shift/su_max 0.000
_refine_ls_shift/su_mean 0.000
_refine_ls_structure_factor_coef Fsqd
_refine_ls_weighting_details 'calc w=1/[\s^2^(Fo^2^)+(0.0506P)^2^+0.1413P] where P=(Fo^2^+2Fc^2^)/3'
_refine_ls_weighting_scheme calc
_refine_ls_wR_factor_gt 0.0983
_refine_ls_wR_factor_ref 0.1100
_reflns_number_gt 1939
_reflns_number_total 2611
_reflns_threshold_expression >2sigma(I)
_cod_data_source_file c3gc40162f.txt
_cod_data_source_block 100302shensc_0ma
_cod_depositor_comments
;
The following automatic conversions were performed:

'_symmetry_cell_setting' value 'Monoclinic' changed to 'monoclinic'
according to /home/saulius/struct/CIF-dictionaries/cif_core.dic
dictionary named 'cif_core.dic' version 2.4.2 from 2011-04-26.

Automatic conversion script
Id: cif_fix_values 1891 2012-01-12 08:04:46Z andrius 
;
_cod_original_sg_symbol_H-M P2(1)/c
_cod_database_code 7209842

loop_
_symmetry_equiv_pos_as_xyz
'x, y, z'
'-x, y+1/2, -z+1/2'
'-x, -y, -z'
'x, -y-1/2, z-1/2'

loop_
_atom_site_label
_atom_site_type_symbol
_atom_site_fract_x
_atom_site_fract_y
_atom_site_fract_z
_atom_site_U_iso_or_equiv
_atom_site_adp_type
_atom_site_occupancy
_atom_site_symmetry_multiplicity
_atom_site_calc_flag
_atom_site_refinement_flags
C1 C 0.52115(14) 0.10830(8) 0.87340(17) 0.0463(3) Uani 1 1 d .
O1 O 0.62902(10) 0.06128(8) 0.63423(15) 0.0743(4) Uani 1 1 d .
C10 C -0.02553(14) 0.11187(8) 0.57272(17) 0.0465(3) Uani 1 1 d .
C15 C 0.12352(14) 0.11176(8) 0.60015(17) 0.0423(3) Uani 1 1 d .
N1 N -0.07007(12) 0.05714(8) 0.68051(16) 0.0554(4) Uani 1 1 d .
H1 H -0.1568 0.0466 0.6891 0.066 Uiso 1 1 calc R
N2 N 0.41040(11) 0.01994(7) 0.68551(16) 0.0537(3) Uani 1 1 d .
H2 H 0.3923 -0.0110 0.5990 0.064 Uiso 1 1 calc R
C8 C 0.16595(13) 0.05386(8) 0.72960(17) 0.0416(3) Uani 1 1 d .
C9 C 0.04530(15) 0.02211(9) 0.77187(18) 0.0510(4) Uani 1 1 d .
H9 H 0.0419 -0.0179 0.8518 0.061 Uiso 1 1 calc R
C6 C 0.39278(14) 0.09228(8) 0.92611(17) 0.0460(3) Uani 1 1 d .
C16 C 0.53032(14) 0.06170(9) 0.7194(2) 0.0525(4) Uani 1 1 d .
C7 C 0.31245(14) 0.03145(9) 0.80889(18) 0.0465(3) Uani 1 1 d .
H7 H 0.3074 -0.0181 0.8723 0.056 Uiso 1 1 calc R
C2 C 0.61703(16) 0.16124(9) 0.95987(19) 0.0552(4) Uani 1 1 d .
H2A H 0.7036 0.1713 0.9240 0.066 Uiso 1 1 calc R
C3 C 0.57979(18) 0.19850(10) 1.1007(2) 0.0640(5) Uani 1 1 d .
H3 H 0.6416 0.2347 1.1607 0.077 Uiso 1 1 calc R
C11 C -0.10408(17) 0.16016(10) 0.4526(2) 0.0624(4) Uani 1 1 d .
H11 H -0.2025 0.1594 0.4361 0.075 Uiso 1 1 calc R
C14 C 0.19441(16) 0.16242(9) 0.5024(2) 0.0581(4) Uani 1 1 d .
H14 H 0.2928 0.1637 0.5174 0.070 Uiso 1 1 calc R
C5 C 0.35604(17) 0.12932(10) 1.06798(19) 0.0598(4) Uani 1 1 d .
H5 H 0.2700 0.1189 1.1048 0.072 Uiso 1 1 calc R
C4 C 0.45151(19) 0.18257(11) 1.1537(2) 0.0688(5) Uani 1 1 d .
H4 H 0.4286 0.2083 1.2494 0.083 Uiso 1 1 calc R
C13 C 0.1164(2) 0.21033(11) 0.3838(2) 0.0749(5) Uani 1 1 d .
H13 H 0.1629 0.2444 0.3185 0.090 Uiso 1 1 calc R
C12 C -0.0310(2) 0.20878(11) 0.3597(2) 0.0746(5) Uani 1 1 d .
H12 H -0.0808 0.2418 0.2781 0.090 Uiso 1 1 calc R

loop_
_atom_site_aniso_label
_atom_site_aniso_U_11
_atom_site_aniso_U_22
_atom_site_aniso_U_33
_atom_site_aniso_U_23
_atom_site_aniso_U_13
_atom_site_aniso_U_12
C1 0.0359(7) 0.0531(8) 0.0469(8) 0.0034(6) -0.0029(6) 0.0046(6)
O1 0.0326(6) 0.1155(10) 0.0758(8) -0.0287(7) 0.0115(5) -0.0054(6)
C10 0.0367(7) 0.0563(8) 0.0452(8) -0.0065(7) 0.0024(6) 0.0014(6)
C15 0.0368(7) 0.0483(7) 0.0417(7) -0.0049(6) 0.0055(5) -0.0008(6)
N1 0.0293(6) 0.0765(9) 0.0603(8) 0.0019(7) 0.0065(5) -0.0055(6)
N2 0.0329(6) 0.0652(8) 0.0621(8) -0.0174(6) 0.0042(5) 0.0024(5)
C8 0.0326(7) 0.0503(8) 0.0417(7) -0.0034(6) 0.0049(5) -0.0019(6)
C9 0.0410(8) 0.0625(9) 0.0497(8) 0.0046(7) 0.0072(6) -0.0042(7)
C6 0.0382(7) 0.0540(8) 0.0432(7) 0.0041(6) -0.0023(6) 0.0050(6)
C16 0.0301(7) 0.0671(10) 0.0583(9) -0.0054(7) 0.0001(6) 0.0040(6)
C7 0.0358(7) 0.0521(8) 0.0505(8) 0.0034(7) 0.0027(6) 0.0016(6)
C2 0.0430(8) 0.0605(9) 0.0581(9) 0.0046(7) -0.0058(7) -0.0044(7)
C3 0.0600(10) 0.0659(10) 0.0598(10) -0.0089(8) -0.0121(8) -0.0043(8)
C11 0.0454(9) 0.0739(11) 0.0640(10) -0.0009(9) -0.0046(7) 0.0098(8)
C14 0.0464(8) 0.0647(10) 0.0640(10) 0.0082(8) 0.0110(7) -0.0028(7)
C5 0.0491(9) 0.0793(11) 0.0500(9) -0.0043(8) 0.0045(7) 0.0026(8)
C4 0.0660(11) 0.0848(12) 0.0530(9) -0.0150(9) -0.0002(8) 0.0029(9)
C13 0.0759(12) 0.0761(12) 0.0739(11) 0.0245(10) 0.0152(10) -0.0021(10)
C12 0.0717(12) 0.0789(12) 0.0692(11) 0.0187(10) -0.0028(9) 0.0130(10)

loop_
_atom_type_symbol
_atom_type_description
_atom_type_scat_dispersion_real
_atom_type_scat_dispersion_imag
_atom_type_scat_source
C C 0.0033 0.0016 'International Tables Vol C Tables 4.2.6.8 and 6.1.1.4'
H H 0.0000 0.0000 'International Tables Vol C Tables 4.2.6.8 and 6.1.1.4'
N N 0.0061 0.0033 'International Tables Vol C Tables 4.2.6.8 and 6.1.1.4'
O O 0.0106 0.0060 'International Tables Vol C Tables 4.2.6.8 and 6.1.1.4'

loop_
_geom_angle_atom_site_label_1
_geom_angle_atom_site_label_2
_geom_angle_atom_site_label_3
_geom_angle
C6 C1 C2 121.77(14)
C6 C1 C16 108.37(12)
C2 C1 C16 129.86(13)
N1 C10 C11 129.74(13)
N1 C10 C15 107.65(12)
C11 C10 C15 122.60(14)
C14 C15 C10 118.44(13)
C14 C15 C8 135.03(13)
C10 C15 C8 106.51(12)
C9 N1 C10 108.88(11)
C9 N1 H1 125.6
C10 N1 H1 125.6
C16 N2 C7 114.12(12)
C16 N2 H2 122.9
C7 N2 H2 122.9
C9 C8 C15 106.61(12)
C9 C8 C7 124.90(13)
C15 C8 C7 128.48(12)
C8 C9 N1 110.33(13)
C8 C9 H9 124.8
N1 C9 H9 124.8
C5 C6 C1 120.38(14)
C5 C6 C7 129.94(13)
C1 C6 C7 109.67(12)
O1 C16 N2 125.83(14)
O1 C16 C1 127.11(13)
N2 C16 C1 107.06(12)
N2 C7 C8 113.65(11)
N2 C7 C6 100.73(10)
C8 C7 C6 116.51(12)
N2 C7 H7 108.5
C8 C7 H7 108.5
C6 C7 H7 108.5
C3 C2 C1 117.75(14)
C3 C2 H2A 121.1
C1 C2 H2A 121.1
C2 C3 C4 120.59(15)
C2 C3 H3 119.7
C4 C3 H3 119.7
C12 C11 C10 117.21(15)
C12 C11 H11 121.4
C10 C11 H11 121.4
C13 C14 C15 118.87(15)
C13 C14 H14 120.6
C15 C14 H14 120.6
C6 C5 C4 117.80(15)
C6 C5 H5 121.1
C4 C5 H5 121.1
C3 C4 C5 121.70(15)
C3 C4 H4 119.2
C5 C4 H4 119.2
C14 C13 C12 121.19(16)
C14 C13 H13 119.4
C12 C13 H13 119.4
C11 C12 C13 121.69(16)
C11 C12 H12 119.2
C13 C12 H12 119.2

loop_
_geom_bond_atom_site_label_1
_geom_bond_atom_site_label_2
_geom_bond_distance
C1 C6 1.3807(19)
C1 C2 1.386(2)
C1 C16 1.469(2)
O1 C16 1.2403(17)
C10 N1 1.3689(18)
C10 C11 1.388(2)
C10 C15 1.4086(19)
C15 C14 1.395(2)
C15 C8 1.4324(19)
N1 C9 1.3617(18)
N1 H1 0.8600
N2 C16 1.3373(18)
N2 C7 1.4666(18)
N2 H2 0.8600
C8 C9 1.3576(18)
C8 C7 1.4961(18)
C9 H9 0.9300
C6 C5 1.380(2)
C6 C7 1.5151(19)
C7 H7 0.9800
C2 C3 1.376(2)
C2 H2A 0.9300
C3 C4 1.381(2)
C3 H3 0.9300
C11 C12 1.363(2)
C11 H11 0.9300
C14 C13 1.374(2)
C14 H14 0.9300
C5 C4 1.384(2)
C5 H5 0.9300
C4 H4 0.9300
C13 C12 1.394(3)
C13 H13 0.9300
C12 H12 0.9300

loop_
_geom_torsion_atom_site_label_1
_geom_torsion_atom_site_label_2
_geom_torsion_atom_site_label_3
_geom_torsion_atom_site_label_4
_geom_torsion
N1 C10 C15 C14 179.12(12)
C11 C10 C15 C14 0.1(2)
N1 C10 C15 C8 0.21(15)
C11 C10 C15 C8 -178.81(13)
C11 C10 N1 C9 177.96(15)
C15 C10 N1 C9 -0.97(16)
C14 C15 C8 C9 -178.03(16)
C10 C15 C8 C9 0.61(15)
C14 C15 C8 C7 2.9(3)
C10 C15 C8 C7 -178.50(13)
C15 C8 C9 N1 -1.23(16)
C7 C8 C9 N1 177.92(13)
C10 N1 C9 C8 1.40(17)
C2 C1 C6 C5 0.2(2)
C16 C1 C6 C5 -179.18(13)
C2 C1 C6 C7 -179.04(13)
C16 C1 C6 C7 1.57(16)
C7 N2 C16 O1 179.52(15)
C7 N2 C16 C1 -1.30(17)
C6 C1 C16 O1 178.95(16)
C2 C1 C16 O1 -0.4(3)
C6 C1 C16 N2 -0.23(16)
C2 C1 C16 N2 -179.55(14)
C16 N2 C7 C8 127.49(14)
C16 N2 C7 C6 2.12(15)
C9 C8 C7 N2 135.33(14)
C15 C8 C7 N2 -45.71(19)
C9 C8 C7 C6 -108.21(17)
C15 C8 C7 C6 70.75(18)
C5 C6 C7 N2 178.68(14)
C1 C6 C7 N2 -2.17(14)
C5 C6 C7 C8 55.3(2)
C1 C6 C7 C8 -125.58(13)
C6 C1 C2 C3 -0.6(2)
C16 C1 C2 C3 178.63(14)
C1 C2 C3 C4 0.6(2)
N1 C10 C11 C12 -178.87(15)
C15 C10 C11 C12 -0.1(2)
C10 C15 C14 C13 0.1(2)
C8 C15 C14 C13 178.58(16)
C1 C6 C5 C4 0.2(2)
C7 C6 C5 C4 179.27(14)
C2 C3 C4 C5 -0.2(3)
C6 C5 C4 C3 -0.2(3)
C15 C14 C13 C12 -0.2(3)
C10 C11 C12 C13 -0.1(3)
C14 C13 C12 C11 0.3(3)
